data_7720030
loop_
_publ_author_name
'Liu, Junyang'
'Sum, Kethya'
'Johnson, Samuel A.'

_publ_section_title
;
 Mechanistic insight into cooperative catalysis with pentanuclear nickel
 clusters: catalytic alkene dimerization and silyl-silylene and silylyne
 clusters.
;
_journal_issue 9
_journal_name_full 'Dalton transactions (Cambridge, England : 2003)'
_journal_page_first 3882
_journal_page_last 3895
_journal_paper_doi 10.1039/d5dt02642c
_journal_volume 55
_journal_year 2026
_chemical_compound_source synthesized
_chemical_formula_moiety '2(C60 H110 Ni5 P4 Si2), 2(C3.50 H4)'
_chemical_formula_sum 'C127 H228 Ni10 P8 Si4'
_chemical_formula_weight 2702.3
_chemical_properties_physical Air-sensitive
_space_group_IT_number 2
_space_group_name_Hall '-P 1'
_space_group_name_H-M_alt 'P -1'
_symmetry_cell_setting triclinic
_symmetry_Int_Tables_number 2
_symmetry_space_group_name_Hall '-P 1'
_symmetry_space_group_name_H-M 'P -1'
_atom_sites_solution_hydrogens mixed
_audit_creation_date 2022-10-13T13:58:48-00:00
_audit_creation_method 'WinGX routine CIF_UPDATE'
_audit_update_record
;
2024-07-18 deposited with the CCDC.	2026-02-04 downloaded from the CCDC.
;
_cell_angle_alpha 86.749(7)
_cell_angle_beta 73.097(7)
_cell_angle_gamma 69.214(7)
_cell_formula_units_Z 1
_cell_length_a 12.835(3)
_cell_length_b 14.971(3)
_cell_length_c 19.994(4)
_cell_measurement_reflns_used 9564
_cell_measurement_temperature 170(2)
_cell_measurement_theta_max 26.81
_cell_measurement_theta_min 2.89
_cell_measurement_wavelength 0.71073
_cell_volume 3432.0(13)
_computing_cell_refinement 'Bruker SAINT'
_computing_data_collection 'Bruker APEX2'
_computing_data_reduction 'Bruker SAINT'
_computing_molecular_graphics 'Bruker SHELXTL'
_computing_publication_material 'Bruker SHELXTL'
_computing_structure_refinement 'SHELXL-2018/1 (Sheldrick, 2018)'
_computing_structure_solution 'SHELXT 2018/2 (Sheldrick, 2018)'
_diffrn_ambient_temperature 170(2)
_diffrn_measured_fraction_theta_full 0.999
_diffrn_measured_fraction_theta_max 0.999
_diffrn_measurement_device_type 'Bruker APEX-II CCD'
_diffrn_measurement_method '\f and \w scans'
_diffrn_radiation_probe x-ray
_diffrn_radiation_type MoK\a
_diffrn_radiation_wavelength 0.71073
_diffrn_reflns_av_R_equivalents 0.0936
_diffrn_reflns_av_unetI/netI 0.0461
_diffrn_reflns_Laue_measured_fraction_full 0.999
_diffrn_reflns_Laue_measured_fraction_max 0.999
_diffrn_reflns_limit_h_max 16
_diffrn_reflns_limit_h_min -16
_diffrn_reflns_limit_k_max 19
_diffrn_reflns_limit_k_min -19
_diffrn_reflns_limit_l_max 25
_diffrn_reflns_limit_l_min -25
_diffrn_reflns_number 193944
_diffrn_reflns_point_group_measured_fraction_full 0.999
_diffrn_reflns_point_group_measured_fraction_max 0.999
_diffrn_reflns_theta_full 27.5
_diffrn_reflns_theta_max 27.5
_diffrn_reflns_theta_min 2.642
_diffrn_standards_number 0
_exptl_absorpt_coefficient_mu 1.51
_exptl_absorpt_correction_T_max 0.7457
_exptl_absorpt_correction_T_min 0.6722
_exptl_absorpt_correction_type multi-scan
_exptl_absorpt_process_details 'SADABS-2016/2 - Bruker AXS area detector scaling and absorption correction'
_exptl_crystal_colour black
_exptl_crystal_density_diffrn 1.307
_exptl_crystal_density_method 'not measured'
_exptl_crystal_description block
_exptl_crystal_F_000 1446
_exptl_crystal_recrystallization_method 'Re-crystallisation from solvent: toluene'
_exptl_crystal_size_max 0.18
_exptl_crystal_size_mid 0.18
_exptl_crystal_size_min 0.15
_refine_diff_density_max 0.868
_refine_diff_density_min -0.696
_refine_diff_density_rms 0.095
_refine_ls_extinction_coef 0.0023(3)
_refine_ls_extinction_expression Fc^*^=kFc[1+0.001xFc^2^\l^3^/sin(2\q)]^-1/4^
_refine_ls_extinction_method 'SHELXL-2018/1 (Sheldrick 2018)'
_refine_ls_goodness_of_fit_ref 1.038
_refine_ls_hydrogen_treatment mixed
_refine_ls_matrix_type full
_refine_ls_number_constraints 0
_refine_ls_number_parameters 738
_refine_ls_number_reflns 15780
_refine_ls_number_restraints 8
_refine_ls_restrained_S_all 1.038
_refine_ls_R_factor_all 0.0691
_refine_ls_R_factor_gt 0.0493
_refine_ls_shift/su_max 0.002
_refine_ls_shift/su_mean 0
_refine_ls_structure_factor_coef Fsqd
_refine_ls_weighting_details 'w=1/[\s^2^(Fo^2^)+(0.0434P)^2^+7.1517P] where P=(Fo^2^+2Fc^2^)/3'
_refine_ls_weighting_scheme calc
_refine_ls_wR_factor_gt 0.1129
_refine_ls_wR_factor_ref 0.1206
_reflns_Friedel_coverage 0
_reflns_number_gt 11922
_reflns_number_total 15780
_reflns_threshold_expression 'I > 2\s(I)'
_cod_data_source_file d5dt02642c2.cif
_cod_data_source_block mo_ks4_01m
_cod_depositor_comments 'Adding full bibliography for 7720030--7720032.cif.'
_cod_original_cell_volume 3432.0(12)
_cod_database_code 7720030
_shelx_estimated_absorpt_t_min 0.773
_shelx_estimated_absorpt_t_max 0.805

loop_
_symmetry_equiv_pos_as_xyz
'x, y, z'
'-x, -y, -z'

loop_
_atom_site_label
_atom_site_type_symbol
_atom_site_fract_x
_atom_site_fract_y
_atom_site_fract_z
_atom_site_U_iso_or_equiv
_atom_site_adp_type
_atom_site_occupancy
_atom_site_site_symmetry_order
_atom_site_calc_flag
_atom_site_refinement_flags_posn
_atom_site_refinement_flags_adp
_atom_site_refinement_flags_occupancy
_atom_site_disorder_assembly
_atom_site_disorder_group
Ni1 Ni 0.20854(4) 0.46938(3) 0.74477(2) 0.02381(11) Uani 1 1 d . . . . .
Ni2 Ni 0.38923(4) 0.43498(3) 0.78074(2) 0.02494(11) Uani 1 1 d . . . . .
Ni3 Ni 0.44884(4) 0.26808(3) 0.82173(2) 0.02485(11) Uani 1 1 d . . . . .
Ni4 Ni 0.50186(4) 0.14352(3) 0.72797(2) 0.02700(12) Uani 1 1 d . . . . .
Ni5 Ni 0.32763(4) 0.29919(3) 0.74044(2) 0.02150(11) Uani 1 1 d . . . . .
Si1 Si 0.14877(8) 0.35402(7) 0.72625(5) 0.0250(2) Uani 1 1 d . . . . .
Si2 Si 0.36604(9) 0.18370(7) 0.66494(5) 0.0252(2) Uani 1 1 d . . . . .
P1 P 0.08969(8) 0.60881(7) 0.73451(5) 0.0290(2) Uani 1 1 d . . . . .
P2 P 0.51094(9) 0.51065(7) 0.75700(6) 0.0334(2) Uani 1 1 d . . . . .
P3 P 0.39104(9) 0.24484(7) 0.93140(5) 0.0313(2) Uani 1 1 d . . . . .
P4 P 0.67239(9) 0.02950(7) 0.69864(5) 0.0346(2) Uani 1 1 d . . . . .
C1 C 0.0466(3) 0.3173(3) 0.80315(19) 0.0289(8) Uani 1 1 d . . . . .
C2 C -0.0007(3) 0.3720(3) 0.86632(19) 0.0333(8) Uani 1 1 d . . . . .
H2A H 0.015208 0.428876 0.868802 0.04 Uiso 1 1 calc R U . . .
C3 C -0.0700(4) 0.3461(3) 0.9254(2) 0.0422(10) Uani 1 1 d . . . . .
H3A H -0.101694 0.38539 0.967382 0.051 Uiso 1 1 calc R U . . .
C4 C -0.0927(4) 0.2629(4) 0.9231(2) 0.0466(11) Uani 1 1 d . . . . .
H4A H -0.140106 0.244735 0.963431 0.056 Uiso 1 1 calc R U . . .
C5 C -0.0465(4) 0.2065(4) 0.8620(2) 0.0484(11) Uani 1 1 d . . . . .
H5A H -0.061222 0.148936 0.860403 0.058 Uiso 1 1 calc R U . . .
C6 C 0.0216(4) 0.2336(3) 0.8029(2) 0.0351(9) Uani 1 1 d . . . . .
H6A H 0.052088 0.194304 0.761007 0.042 Uiso 1 1 calc R U . . .
C7 C 0.0979(3) 0.3459(3) 0.6475(2) 0.0309(8) Uani 1 1 d . . . . .
C8 C -0.0005(4) 0.3236(4) 0.6515(2) 0.0441(11) Uani 1 1 d . . . . .
H8 H -0.043089 0.309117 0.695503 0.053 Uiso 1 1 calc R U . . .
C9 C -0.0379(5) 0.3218(5) 0.5937(3) 0.0637(16) Uani 1 1 d . . . . .
H9 H -0.105305 0.306461 0.598277 0.076 Uiso 1 1 calc R U . . .
C10 C 0.0228(5) 0.3424(5) 0.5292(3) 0.0726(18) Uani 1 1 d . . . . .
H10 H -0.002045 0.340647 0.48907 0.087 Uiso 1 1 calc R U . . .
C11 C 0.1202(5) 0.3655(5) 0.5235(3) 0.0631(15) Uani 1 1 d . . . . .
H11 H 0.162413 0.379923 0.479357 0.076 Uiso 1 1 calc R U . . .
C12 C 0.1561(4) 0.3677(3) 0.5818(2) 0.0375(9) Uani 1 1 d . . . . .
H12 H 0.222462 0.384546 0.577034 0.045 Uiso 1 1 calc R U . . .
C13 C 0.2793(3) 0.1052(3) 0.6609(2) 0.0330(8) Uani 1 1 d . . . . .
C14 C 0.2227(4) 0.1125(3) 0.6101(2) 0.0419(10) Uani 1 1 d . . . . .
H14 H 0.230007 0.156305 0.574301 0.05 Uiso 1 1 calc R U . . .
C15 C 0.1555(5) 0.0570(4) 0.6108(3) 0.0605(14) Uani 1 1 d . . . . .
H15 H 0.116693 0.063772 0.575926 0.073 Uiso 1 1 calc R U . . .
C16 C 0.1452(5) -0.0074(4) 0.6615(3) 0.0655(16) Uani 1 1 d . . . . .
H16 H 0.098999 -0.044964 0.661994 0.079 Uiso 1 1 calc R U . . .
C17 C 0.2018(5) -0.0174(3) 0.7118(3) 0.0567(13) Uani 1 1 d . . . . .
H17 H 0.196278 -0.063258 0.746199 0.068 Uiso 1 1 calc R U . . .
C18 C 0.2673(4) 0.0392(3) 0.7124(2) 0.0435(10) Uani 1 1 d . . . . .
H18 H 0.304274 0.032972 0.748135 0.052 Uiso 1 1 calc R U . . .
C19 C 0.4377(3) 0.2052(3) 0.57122(19) 0.0277(7) Uani 1 1 d . . . . .
C20 C 0.4911(4) 0.1306(3) 0.5202(2) 0.0376(9) Uani 1 1 d . . . . .
H20 H 0.480939 0.070971 0.530753 0.045 Uiso 1 1 calc R U . . .
C21 C 0.5588(4) 0.1412(4) 0.4545(2) 0.0496(12) Uani 1 1 d . . . . .
H21 H 0.595277 0.088918 0.420808 0.06 Uiso 1 1 calc R U . . .
C22 C 0.5734(4) 0.2274(4) 0.4378(2) 0.0515(12) Uani 1 1 d . . . . .
H22 H 0.619687 0.234879 0.392746 0.062 Uiso 1 1 calc R U . . .
C23 C 0.5201(4) 0.3026(3) 0.4871(2) 0.0448(10) Uani 1 1 d . . . . .
H23 H 0.528966 0.36249 0.475792 0.054 Uiso 1 1 calc R U . . .
C24 C 0.4540(3) 0.2916(3) 0.5530(2) 0.0339(8) Uani 1 1 d . . . . .
H24 H 0.418842 0.343943 0.586617 0.041 Uiso 1 1 calc R U . . .
C25 C 0.1625(4) 0.6637(3) 0.6577(2) 0.0403(9) Uani 1 1 d . . . . .
H25 H 0.221452 0.680561 0.672587 0.048 Uiso 1 1 calc R U . . .
C26 C 0.0885(5) 0.7561(4) 0.6330(3) 0.0661(16) Uani 1 1 d . . . . .
H26A H 0.139074 0.78168 0.59695 0.099 Uiso 1 1 calc R U . . .
H26B H 0.045601 0.802921 0.672689 0.099 Uiso 1 1 calc R U . . .
H26C H 0.033351 0.743002 0.613454 0.099 Uiso 1 1 calc R U . . .
C27 C 0.2319(4) 0.5910(3) 0.5970(2) 0.0516(12) Uani 1 1 d . . . . .
H27A H 0.178725 0.5713 0.579884 0.077 Uiso 1 1 calc R U . . .
H27B H 0.285707 0.535065 0.612604 0.077 Uiso 1 1 calc R U . . .
H27C H 0.276163 0.619486 0.55931 0.077 Uiso 1 1 calc R U . . .
C28 C 0.0719(4) 0.6887(3) 0.8095(2) 0.0481(11) Uani 1 1 d . . . . .
H28 H 0.146007 0.701928 0.798705 0.058 Uiso 1 1 calc R U . . .
C29 C -0.0260(7) 0.7867(4) 0.8209(4) 0.099(3) Uani 1 1 d . . . . .
H29A H -0.100396 0.77818 0.827091 0.148 Uiso 1 1 calc R U . . .
H29B H -0.010613 0.824714 0.78014 0.148 Uiso 1 1 calc R U . . .
H29C H -0.029487 0.819942 0.862794 0.148 Uiso 1 1 calc R U . . .
C30 C 0.0632(5) 0.6364(4) 0.8775(2) 0.0606(14) Uani 1 1 d . . . . .
H30A H 0.061312 0.677252 0.914747 0.091 Uiso 1 1 calc R U . . .
H30B H 0.130854 0.576994 0.870914 0.091 Uiso 1 1 calc R U . . .
H30C H -0.008201 0.621233 0.890563 0.091 Uiso 1 1 calc R U . . .
C31 C -0.0621(3) 0.6406(3) 0.7302(2) 0.0401(10) Uani 1 1 d . . . . .
H31 H -0.097118 0.711874 0.730145 0.048 Uiso 1 1 calc R U . . .
C32 C -0.1365(4) 0.6073(5) 0.7942(3) 0.0689(16) Uani 1 1 d . . . . .
H32A H -0.217468 0.630113 0.792819 0.103 Uiso 1 1 calc R U . . .
H32B H -0.132905 0.633299 0.83703 0.103 Uiso 1 1 calc R U . . .
H32C H -0.106758 0.537262 0.793671 0.103 Uiso 1 1 calc R U . . .
C33 C -0.0670(4) 0.5988(4) 0.6642(3) 0.0526(12) Uani 1 1 d . . . . .
H33A H -0.047235 0.529479 0.667299 0.079 Uiso 1 1 calc R U . . .
H33B H -0.011243 0.612147 0.623446 0.079 Uiso 1 1 calc R U . . .
H33C H -0.145742 0.627822 0.659318 0.079 Uiso 1 1 calc R U . . .
C34A C 0.4629(6) 0.6320(4) 0.7996(3) 0.0423(14) Uani 0.824(9) 1 d D . P A 1
H34A H 0.533807 0.643164 0.802465 0.051 Uiso 0.824(9) 1 calc R U P A 1
C35A C 0.4001(5) 0.7124(4) 0.7594(3) 0.0509(17) Uani 0.824(9) 1 d D . P A 1
H35A H 0.330675 0.702527 0.755256 0.076 Uiso 0.824(9) 1 calc R U P A 1
H35B H 0.452292 0.712394 0.712591 0.076 Uiso 0.824(9) 1 calc R U P A 1
H35C H 0.377002 0.773859 0.784548 0.076 Uiso 0.824(9) 1 calc R U P A 1
C36A C 0.3844(7) 0.6360(6) 0.8742(3) 0.060(2) Uani 0.824(9) 1 d D . P A 1
H36A H 0.363465 0.698612 0.897137 0.09 Uiso 0.824(9) 1 calc R U P A 1
H36B H 0.425846 0.585704 0.900554 0.09 Uiso 0.824(9) 1 calc R U P A 1
H36C H 0.313509 0.626119 0.872796 0.09 Uiso 0.824(9) 1 calc R U P A 1
C34B C 0.414(3) 0.642(2) 0.7906(14) 0.0423(14) Uani 0.176(9) 1 d D . P A 2
H34B H 0.359576 0.667547 0.76113 0.051 Uiso 0.176(9) 1 calc R U P A 2
C35B C 0.486(3) 0.705(3) 0.782(2) 0.095(15) Uani 0.176(9) 1 d D . P A 2
H35D H 0.438025 0.766766 0.807847 0.142 Uiso 0.176(9) 1 calc R U P A 2
H35E H 0.513236 0.716662 0.731943 0.142 Uiso 0.176(9) 1 calc R U P A 2
H35F H 0.552803 0.673875 0.799473 0.142 Uiso 0.176(9) 1 calc R U P A 2
C36B C 0.339(3) 0.645(3) 0.8661(15) 0.060(2) Uani 0.176(9) 1 d D . P A 2
H36D H 0.390276 0.618788 0.896218 0.09 Uiso 0.176(9) 1 calc R U P A 2
H36E H 0.290962 0.606078 0.868553 0.09 Uiso 0.176(9) 1 calc R U P A 2
H36F H 0.289405 0.710953 0.882057 0.09 Uiso 0.176(9) 1 calc R U P A 2
C37 C 0.5525(4) 0.5307(3) 0.6622(2) 0.0416(10) Uani 1 1 d . . . . .
H37 H 0.482924 0.581754 0.653673 0.05 Uiso 1 1 calc R U . . .
C38 C 0.6537(4) 0.5674(4) 0.6350(3) 0.0602(14) Uani 1 1 d . . . . .
H38A H 0.727248 0.51518 0.632725 0.09 Uiso 1 1 calc R U . . .
H38B H 0.643361 0.619513 0.666661 0.09 Uiso 1 1 calc R U . . .
H38C H 0.655196 0.591106 0.588123 0.09 Uiso 1 1 calc R U . . .
C39 C 0.5730(5) 0.4426(4) 0.6188(3) 0.0577(13) Uani 1 1 d . . . . .
H39A H 0.5723 0.46024 0.570903 0.086 Uiso 1 1 calc R U . . .
H39B H 0.511308 0.416602 0.639575 0.086 Uiso 1 1 calc R U . . .
H39C H 0.64869 0.394136 0.617811 0.086 Uiso 1 1 calc R U . . .
C40 C 0.6516(4) 0.4543(4) 0.7774(3) 0.0572(14) Uani 1 1 d . . . . .
H40 H 0.705354 0.48746 0.751153 0.069 Uiso 1 1 calc R U . . .
C41 C 0.6428(6) 0.4612(5) 0.8535(3) 0.0812(19) Uani 1 1 d . . . . .
H41A H 0.583721 0.43578 0.881026 0.122 Uiso 1 1 calc R U . . .
H41B H 0.620616 0.528261 0.868343 0.122 Uiso 1 1 calc R U . . .
H41C H 0.718258 0.42391 0.860801 0.122 Uiso 1 1 calc R U . . .
C42 C 0.7064(4) 0.3498(4) 0.7522(3) 0.0663(16) Uani 1 1 d . . . . .
H42A H 0.778098 0.320038 0.765806 0.1 Uiso 1 1 calc R U . . .
H42B H 0.724666 0.344924 0.70113 0.1 Uiso 1 1 calc R U . . .
H42C H 0.651801 0.316997 0.773409 0.1 Uiso 1 1 calc R U . . .
C43 C 0.2880(4) 0.3506(3) 0.9906(2) 0.0448(11) Uani 1 1 d . . . . .
H43 H 0.268685 0.32896 1.039411 0.054 Uiso 1 1 calc R U . . .
C44 C 0.1757(4) 0.3945(4) 0.9703(2) 0.0518(12) Uani 1 1 d . . . . .
H44A H 0.122455 0.448956 1.002778 0.078 Uiso 1 1 calc R U . . .
H44B H 0.139299 0.346438 0.97256 0.078 Uiso 1 1 calc R U . . .
H44C H 0.193068 0.416289 0.922581 0.078 Uiso 1 1 calc R U . . .
C45 C 0.3424(5) 0.4272(4) 0.9893(3) 0.0643(15) Uani 1 1 d . . . . .
H45A H 0.361062 0.449636 0.941834 0.096 Uiso 1 1 calc R U . . .
H45B H 0.413764 0.39965 1.00354 0.096 Uiso 1 1 calc R U . . .
H45C H 0.287073 0.481038 1.021732 0.096 Uiso 1 1 calc R U . . .
C46 C 0.5101(4) 0.1910(3) 0.9732(2) 0.0436(10) Uani 1 1 d . . . . .
H46 H 0.54317 0.121202 0.959229 0.052 Uiso 1 1 calc R U . . .
C47 C 0.6094(4) 0.2279(4) 0.9452(3) 0.0560(13) Uani 1 1 d . . . . .
H47A H 0.584836 0.294075 0.962957 0.084 Uiso 1 1 calc R U . . .
H47B H 0.631358 0.225514 0.893936 0.084 Uiso 1 1 calc R U . . .
H47C H 0.676441 0.187899 0.960607 0.084 Uiso 1 1 calc R U . . .
C48 C 0.4695(5) 0.1978(4) 1.0541(2) 0.0650(15) Uani 1 1 d . . . . .
H48A H 0.534774 0.159992 1.071771 0.098 Uiso 1 1 calc R U . . .
H48B H 0.405921 0.172943 1.070932 0.098 Uiso 1 1 calc R U . . .
H48C H 0.442214 0.264797 1.070749 0.098 Uiso 1 1 calc R U . . .
C49A C 0.3012(7) 0.1661(5) 0.9533(4) 0.0408(16) Uani 0.735(10) 1 d D . P B 1
H49 H 0.245047 0.18726 1.000907 0.049 Uiso 0.735(10) 1 calc R U P B 1
C50A C 0.2323(7) 0.1748(6) 0.9027(4) 0.0496(18) Uani 0.735(10) 1 d D . P B 1
H50A H 0.284916 0.144034 0.857394 0.074 Uiso 0.735(10) 1 calc R U P B 1
H50B H 0.191902 0.242625 0.896906 0.074 Uiso 0.735(10) 1 calc R U P B 1
H50C H 0.175053 0.143567 0.920772 0.074 Uiso 0.735(10) 1 calc R U P B 1
C51A C 0.3772(8) 0.0607(5) 0.9552(6) 0.080(3) Uani 0.735(10) 1 d D . P B 1
H51A H 0.327332 0.022131 0.969161 0.119 Uiso 0.735(10) 1 calc R U P B 1
H51B H 0.420953 0.054969 0.988989 0.119 Uiso 0.735(10) 1 calc R U P B 1
H51C H 0.431612 0.037839 0.908614 0.119 Uiso 0.735(10) 1 calc R U P B 1
C49B C 0.3415(17) 0.1393(18) 0.9397(9) 0.0408(16) Uani 0.265(10) 1 d D . P B 2
H49B H 0.41362 0.080949 0.926222 0.049 Uiso 0.265(10) 1 calc R U P B 2
C50B C 0.273(2) 0.1398(18) 0.8904(11) 0.0496(18) Uani 0.265(10) 1 d D . P B 2
H50D H 0.316029 0.1487 0.842796 0.074 Uiso 0.265(10) 1 calc R U P B 2
H50E H 0.260403 0.078837 0.891463 0.074 Uiso 0.265(10) 1 calc R U P B 2
H50F H 0.19754 0.192323 0.904629 0.074 Uiso 0.265(10) 1 calc R U P B 2
C51B C 0.271(2) 0.1253(19) 1.0141(8) 0.086(10) Uani 0.265(10) 1 d D . P B 2
H51D H 0.314749 0.124696 1.047212 0.129 Uiso 0.265(10) 1 calc R U P B 2
H51E H 0.195941 0.177812 1.027662 0.129 Uiso 0.265(10) 1 calc R U P B 2
H51F H 0.258804 0.064326 1.014496 0.129 Uiso 0.265(10) 1 calc R U P B 2
C52 C 0.7793(4) 0.0113(4) 0.7482(3) 0.0573(14) Uani 1 1 d . . . . .
H52 H 0.850504 -0.044359 0.725148 0.069 Uiso 1 1 calc R U . . .
C53 C 0.8146(5) 0.0968(5) 0.7476(4) 0.087(2) Uani 1 1 d . . . . .
H53A H 0.744867 0.154564 0.761785 0.13 Uiso 1 1 calc R U . . .
H53B H 0.861289 0.102876 0.700325 0.13 Uiso 1 1 calc R U . . .
H53C H 0.860818 0.088828 0.780342 0.13 Uiso 1 1 calc R U . . .
C54 C 0.7299(5) -0.0136(5) 0.8245(3) 0.084(2) Uani 1 1 d . . . . .
H54A H 0.779947 -0.010464 0.852478 0.126 Uiso 1 1 calc R U . . .
H54B H 0.727552 -0.078316 0.824622 0.126 Uiso 1 1 calc R U . . .
H54C H 0.650982 0.032329 0.844662 0.126 Uiso 1 1 calc R U . . .
C55 C 0.7500(4) 0.0456(3) 0.6073(2) 0.0461(11) Uani 1 1 d . . . . .
H55 H 0.709009 0.028138 0.577455 0.055 Uiso 1 1 calc R U . . .
C56 C 0.7378(5) 0.1498(4) 0.5927(3) 0.0680(16) Uani 1 1 d . . . . .
H56A H 0.779241 0.170702 0.619148 0.102 Uiso 1 1 calc R U . . .
H56B H 0.65517 0.190309 0.60718 0.102 Uiso 1 1 calc R U . . .
H56C H 0.771023 0.155091 0.542587 0.102 Uiso 1 1 calc R U . . .
C57 C 0.8781(4) -0.0236(5) 0.5815(3) 0.0665(16) Uani 1 1 d . . . . .
H57A H 0.90952 -0.017509 0.531296 0.1 Uiso 1 1 calc R U . . .
H57B H 0.881372 -0.089536 0.590093 0.1 Uiso 1 1 calc R U . . .
H57C H 0.924505 -0.007617 0.606937 0.1 Uiso 1 1 calc R U . . .
C58 C 0.6709(5) -0.0949(3) 0.6948(3) 0.0591(14) Uani 1 1 d . . . . .
H58 H 0.747289 -0.140491 0.698935 0.071 Uiso 1 1 calc R U . . .
C59 C 0.6551(6) -0.1222(4) 0.6274(4) 0.082(2) Uani 1 1 d . . . . .
H59A H 0.652303 -0.186895 0.629796 0.123 Uiso 1 1 calc R U . . .
H59B H 0.720597 -0.120412 0.58777 0.123 Uiso 1 1 calc R U . . .
H59C H 0.582242 -0.076859 0.620989 0.123 Uiso 1 1 calc R U . . .
C60 C 0.5744(6) -0.1082(4) 0.7569(4) 0.092(2) Uani 1 1 d . . . . .
H60A H 0.498124 -0.07072 0.750734 0.138 Uiso 1 1 calc R U . . .
H60B H 0.58017 -0.086357 0.800487 0.138 Uiso 1 1 calc R U . . .
H60C H 0.583428 -0.176032 0.758927 0.138 Uiso 1 1 calc R U . . .
C61 C -0.0436(17) 1.019(2) 1.0242(11) 0.182(4) Uani 0.5 1 d DG . P C -1
C62 C -0.0479(18) 0.9872(18) 0.9615(12) 0.182(4) Uani 0.5 1 d DG . P C -1
H62 H -0.120923 0.998594 0.953629 0.219 Uiso 0.5 1 calc R U P C -1
C63 C 0.055(2) 0.9384(15) 0.9104(10) 0.182(4) Uani 0.5 1 d G . P C -1
H63 H 0.051783 0.916529 0.867505 0.219 Uiso 0.5 1 calc R U P C -1
C64 C 0.1616(18) 0.9218(17) 0.9219(11) 0.182(4) Uani 0.5 1 d G . P C -1
H64 H 0.231736 0.888452 0.886917 0.219 Uiso 0.5 1 calc R U P C -1
C65 C 0.1659(17) 0.9538(15) 0.9846(12) 0.182(4) Uani 0.5 1 d G . P C -1
H65 H 0.238987 0.942437 0.992453 0.219 Uiso 0.5 1 calc R U P C -1
C66 C 0.0633(19) 1.0026(17) 1.0357(10) 0.182(4) Uani 0.5 1 d DG . P C -1
H66 H 0.066282 1.024501 1.078579 0.219 Uiso 0.5 1 calc R U P C -1
C67 C -0.150(2) 1.077(2) 1.0818(14) 0.182(4) Uani 0.5 1 d D . P C -1
H67A H -0.125653 1.091159 1.120754 0.274 Uiso 0.25 1 calc R U P C -1
H67B H -0.192008 1.136559 1.063584 0.274 Uiso 0.25 1 calc R U P C -1
H67C H -0.201052 1.039541 1.0982 0.274 Uiso 0.25 1 calc R U P C -1
H67D H -0.220155 1.087014 1.067605 0.274 Uiso 0.25 1 calc R U P C -1
H67E H -0.153801 1.041613 1.124775 0.274 Uiso 0.25 1 calc R U P C -1
H67F H -0.144757 1.138632 1.090159 0.274 Uiso 0.25 1 calc R U P C -1
H1 H 0.488(4) 0.089(3) 0.671(2) 0.042(12) Uiso 1 1 d . . . . .
H2 H 0.503(4) 0.164(4) 0.805(3) 0.064(15) Uiso 1 1 d . . . . .
H3 H 0.445(3) 0.370(3) 0.831(2) 0.029(10) Uiso 1 1 d . . . . .
H4 H 0.297(4) 0.528(3) 0.749(3) 0.061(15) Uiso 1 1 d . . . . .
H5 H 0.464(3) 0.271(3) 0.742(2) 0.029(10) Uiso 1 1 d . . . . .
H6 H 0.293(4) 0.396(3) 0.792(3) 0.060(15) Uiso 1 1 d . . . . .

loop_
_atom_site_aniso_label
_atom_site_aniso_U_11
_atom_site_aniso_U_22
_atom_site_aniso_U_33
_atom_site_aniso_U_23
_atom_site_aniso_U_13
_atom_site_aniso_U_12
Ni1 0.0217(2) 0.0229(2) 0.0258(2) 0.00203(17) -0.00839(18) -0.00559(17)
Ni2 0.0244(2) 0.0257(2) 0.0265(2) 0.00194(17) -0.01040(18) -0.00864(18)
Ni3 0.0262(2) 0.0270(2) 0.0202(2) 0.00147(17) -0.00918(18) -0.00609(18)
Ni4 0.0277(2) 0.0240(2) 0.0257(2) -0.00018(17) -0.01050(19) -0.00234(18)
Ni5 0.0211(2) 0.0217(2) 0.0208(2) -0.00093(16) -0.00779(17) -0.00487(16)
Si1 0.0218(5) 0.0295(5) 0.0241(5) 0.0011(4) -0.0084(4) -0.0083(4)
Si2 0.0273(5) 0.0247(5) 0.0238(5) -0.0028(4) -0.0082(4) -0.0082(4)
P1 0.0254(5) 0.0265(5) 0.0317(5) 0.0045(4) -0.0108(4) -0.0035(4)
P2 0.0366(5) 0.0322(5) 0.0405(6) 0.0057(4) -0.0184(5) -0.0176(4)
P3 0.0342(5) 0.0371(5) 0.0222(5) 0.0047(4) -0.0108(4) -0.0105(4)
P4 0.0339(5) 0.0285(5) 0.0328(5) -0.0025(4) -0.0133(4) 0.0026(4)
C1 0.0249(18) 0.0342(19) 0.0288(19) 0.0020(15) -0.0107(15) -0.0095(15)
C2 0.034(2) 0.038(2) 0.0261(19) -0.0024(15) -0.0101(16) -0.0084(16)
C3 0.038(2) 0.055(3) 0.030(2) -0.0005(19) -0.0086(18) -0.013(2)
C4 0.042(2) 0.068(3) 0.031(2) 0.012(2) -0.0070(19) -0.026(2)
C5 0.056(3) 0.061(3) 0.044(3) 0.009(2) -0.015(2) -0.038(2)
C6 0.039(2) 0.038(2) 0.032(2) -0.0022(16) -0.0109(17) -0.0164(17)
C7 0.0255(18) 0.037(2) 0.0290(19) -0.0003(15) -0.0085(15) -0.0085(15)
C8 0.033(2) 0.078(3) 0.031(2) 0.006(2) -0.0113(18) -0.030(2)
C9 0.050(3) 0.119(5) 0.044(3) 0.011(3) -0.025(2) -0.047(3)
C10 0.072(4) 0.138(6) 0.038(3) 0.019(3) -0.034(3) -0.061(4)
C11 0.055(3) 0.115(5) 0.034(2) 0.019(3) -0.017(2) -0.047(3)
C12 0.033(2) 0.051(2) 0.032(2) 0.0055(18) -0.0129(17) -0.0160(18)
C13 0.034(2) 0.0311(19) 0.033(2) -0.0098(16) -0.0048(16) -0.0132(16)
C14 0.041(2) 0.046(2) 0.046(2) -0.0101(19) -0.014(2) -0.0200(19)
C15 0.052(3) 0.066(3) 0.074(4) -0.016(3) -0.021(3) -0.029(3)
C16 0.057(3) 0.063(3) 0.085(4) -0.021(3) -0.003(3) -0.041(3)
C17 0.060(3) 0.042(3) 0.064(3) 0.001(2) 0.002(3) -0.029(2)
C18 0.047(3) 0.042(2) 0.040(2) -0.0069(19) -0.003(2) -0.020(2)
C19 0.0267(18) 0.0285(18) 0.0286(19) -0.0017(14) -0.0107(15) -0.0080(14)
C20 0.041(2) 0.037(2) 0.032(2) -0.0053(17) -0.0061(17) -0.0130(18)
C21 0.048(3) 0.055(3) 0.034(2) -0.014(2) 0.002(2) -0.013(2)
C22 0.046(3) 0.074(3) 0.027(2) 0.006(2) -0.0009(19) -0.022(2)
C23 0.045(3) 0.049(3) 0.044(3) 0.013(2) -0.015(2) -0.022(2)
C24 0.033(2) 0.035(2) 0.034(2) 0.0019(16) -0.0108(17) -0.0107(16)
C25 0.040(2) 0.035(2) 0.046(2) 0.0084(18) -0.0144(19) -0.0133(18)
C26 0.071(4) 0.043(3) 0.081(4) 0.032(3) -0.025(3) -0.019(3)
C27 0.059(3) 0.053(3) 0.041(3) 0.010(2) -0.007(2) -0.025(2)
C28 0.049(3) 0.034(2) 0.052(3) -0.0053(19) -0.022(2) 0.0032(19)
C29 0.122(6) 0.042(3) 0.108(5) -0.035(3) -0.071(5) 0.036(3)
C30 0.067(3) 0.065(3) 0.034(3) -0.007(2) -0.016(2) -0.004(3)
C31 0.027(2) 0.041(2) 0.046(2) 0.0063(18) -0.0157(18) -0.0009(17)
C32 0.027(2) 0.103(5) 0.066(4) 0.020(3) -0.009(2) -0.016(3)
C33 0.045(3) 0.061(3) 0.057(3) 0.008(2) -0.027(2) -0.015(2)
C34A 0.046(4) 0.040(3) 0.057(3) 0.001(2) -0.031(3) -0.021(3)
C35A 0.056(4) 0.041(3) 0.062(4) 0.001(3) -0.023(3) -0.020(3)
C36A 0.081(6) 0.050(4) 0.058(4) -0.009(3) -0.028(4) -0.025(4)
C34B 0.046(4) 0.040(3) 0.057(3) 0.001(2) -0.031(3) -0.021(3)
C35B 0.08(3) 0.08(3) 0.14(4) -0.01(3) -0.02(3) -0.05(2)
C36B 0.081(6) 0.050(4) 0.058(4) -0.009(3) -0.028(4) -0.025(4)
C37 0.042(2) 0.046(2) 0.044(2) 0.0141(19) -0.017(2) -0.024(2)
C38 0.048(3) 0.077(4) 0.067(3) 0.027(3) -0.018(3) -0.037(3)
C39 0.067(3) 0.071(3) 0.041(3) -0.001(2) -0.013(2) -0.035(3)
C40 0.045(3) 0.083(4) 0.068(3) 0.030(3) -0.037(3) -0.039(3)
C41 0.095(5) 0.097(5) 0.087(5) 0.028(4) -0.065(4) -0.048(4)
C42 0.023(2) 0.080(4) 0.081(4) 0.023(3) -0.014(2) -0.006(2)
C43 0.043(2) 0.061(3) 0.025(2) -0.0037(19) -0.0063(18) -0.013(2)
C44 0.034(2) 0.069(3) 0.039(2) -0.005(2) -0.0056(19) -0.005(2)
C45 0.055(3) 0.062(3) 0.064(3) -0.034(3) -0.012(3) -0.007(3)
C46 0.045(3) 0.055(3) 0.030(2) 0.0100(19) -0.0172(19) -0.013(2)
C47 0.045(3) 0.073(3) 0.053(3) 0.008(3) -0.027(2) -0.015(2)
C48 0.066(3) 0.094(4) 0.035(3) 0.016(3) -0.028(2) -0.018(3)
C49A 0.034(5) 0.043(5) 0.041(4) 0.008(3) -0.008(3) -0.012(3)
C50A 0.045(5) 0.047(5) 0.055(4) 0.009(4) -0.016(4) -0.014(4)
C51A 0.076(6) 0.055(5) 0.133(9) 0.039(5) -0.060(6) -0.035(4)
C49B 0.034(5) 0.043(5) 0.041(4) 0.008(3) -0.008(3) -0.012(3)
C50B 0.045(5) 0.047(5) 0.055(4) 0.009(4) -0.016(4) -0.014(4)
C51B 0.13(2) 0.12(2) 0.022(9) 0.004(11) 0.016(11) -0.094(19)
C52 0.042(3) 0.060(3) 0.052(3) -0.019(2) -0.029(2) 0.017(2)
C53 0.051(3) 0.113(5) 0.099(5) -0.031(4) -0.045(3) -0.009(3)
C54 0.071(4) 0.097(5) 0.044(3) -0.005(3) -0.029(3) 0.029(3)
C55 0.030(2) 0.063(3) 0.041(2) 0.003(2) -0.0127(19) -0.010(2)
C56 0.050(3) 0.083(4) 0.076(4) 0.032(3) -0.024(3) -0.029(3)
C57 0.036(3) 0.102(5) 0.045(3) -0.004(3) -0.008(2) -0.007(3)
C58 0.063(3) 0.028(2) 0.075(4) 0.001(2) -0.021(3) -0.003(2)
C59 0.101(5) 0.051(3) 0.098(5) -0.023(3) -0.033(4) -0.023(3)
C60 0.094(5) 0.049(3) 0.120(6) 0.032(4) -0.019(4) -0.024(3)
C61 0.245(15) 0.182(9) 0.162(9) 0.036(7) -0.074(8) -0.116(11)
C62 0.245(15) 0.182(9) 0.162(9) 0.036(7) -0.074(8) -0.116(11)
C63 0.245(15) 0.182(9) 0.162(9) 0.036(7) -0.074(8) -0.116(11)
C64 0.245(15) 0.182(9) 0.162(9) 0.036(7) -0.074(8) -0.116(11)
C65 0.245(15) 0.182(9) 0.162(9) 0.036(7) -0.074(8) -0.116(11)
C66 0.245(15) 0.182(9) 0.162(9) 0.036(7) -0.074(8) -0.116(11)
C67 0.245(15) 0.182(9) 0.162(9) 0.036(7) -0.074(8) -0.116(11)

loop_
_atom_type_symbol
_atom_type_description
_atom_type_scat_dispersion_real
_atom_type_scat_dispersion_imag
_atom_type_scat_source
C C 0.0033 0.0016 'International Tables Vol C Tables 4.2.6.8 and 6.1.1.4'
Ni Ni 0.3393 1.1124 'International Tables Vol C Tables 4.2.6.8 and 6.1.1.4'
P P 0.1023 0.0942 'International Tables Vol C Tables 4.2.6.8 and 6.1.1.4'
Si Si 0.0817 0.0704 'International Tables Vol C Tables 4.2.6.8 and 6.1.1.4'
H H 0 0 'International Tables Vol C Tables 4.2.6.8 and 6.1.1.4'

loop_
_geom_angle_atom_site_label_1
_geom_angle_atom_site_label_2
_geom_angle_atom_site_label_3
_geom_angle
_geom_angle_site_symmetry_1
_geom_angle_site_symmetry_3
_geom_angle_publ_flag
P1 Ni1 Si1 112.39(4) . . ?
P1 Ni1 Ni5 168.38(4) . . ?
Si1 Ni1 Ni5 57.25(3) . . ?
P1 Ni1 Ni2 125.74(4) . . ?
Si1 Ni1 Ni2 121.76(3) . . ?
Ni5 Ni1 Ni2 65.13(2) . . ?
P1 Ni1 H4 84.7(17) . . ?
Si1 Ni1 H4 161.0(17) . . ?
Ni5 Ni1 H4 104.9(17) . . ?
Ni2 Ni1 H4 42.7(17) . . ?
P1 Ni1 H6 148.0(16) . . ?
Si1 Ni1 H6 90.7(16) . . ?
Ni5 Ni1 H6 43.0(16) . . ?
Ni2 Ni1 H6 36.0(16) . . ?
H4 Ni1 H6 77(2) . . ?
P2 Ni2 Ni1 128.98(4) . . ?
P2 Ni2 Ni3 119.95(4) . . ?
Ni1 Ni2 Ni3 109.04(2) . . ?
P2 Ni2 Ni5 147.03(4) . . ?
Ni1 Ni2 Ni5 56.629(18) . . ?
Ni3 Ni2 Ni5 57.22(2) . . ?
P2 Ni2 H3 94.9(14) . . ?
Ni1 Ni2 H3 135.6(14) . . ?
Ni3 Ni2 H3 34.6(14) . . ?
Ni5 Ni2 H3 91.4(14) . . ?
P2 Ni2 H4 87.9(16) . . ?
Ni1 Ni2 H4 42.4(16) . . ?
Ni3 Ni2 H4 151.5(16) . . ?
Ni5 Ni2 H4 96.4(16) . . ?
H3 Ni2 H4 161(2) . . ?
P2 Ni2 H6 170.4(19) . . ?
Ni1 Ni2 H6 41.6(19) . . ?
Ni3 Ni2 H6 69.5(19) . . ?
Ni5 Ni2 H6 35.1(18) . . ?
H3 Ni2 H6 94(2) . . ?
H4 Ni2 H6 83(2) . . ?
P3 Ni3 Ni5 124.91(4) . . ?
P3 Ni3 Ni4 122.95(4) . . ?
Ni5 Ni3 Ni4 61.90(2) . . ?
P3 Ni3 Ni2 119.40(4) . . ?
Ni5 Ni3 Ni2 64.641(19) . . ?
Ni4 Ni3 Ni2 113.19(3) . . ?
P3 Ni3 H2 91(2) . . ?
Ni5 Ni3 H2 95(2) . . ?
Ni4 Ni3 H2 37(2) . . ?
Ni2 Ni3 H2 149(2) . . ?
P3 Ni3 H3 96.2(14) . . ?
Ni5 Ni3 H3 98.6(14) . . ?
Ni4 Ni3 H3 140.9(14) . . ?
Ni2 Ni3 H3 34.4(14) . . ?
H2 Ni3 H3 157(2) . . ?
P3 Ni3 H5 162.8(14) . . ?
Ni5 Ni3 H5 40.8(14) . . ?
Ni4 Ni3 H5 46.4(14) . . ?
Ni2 Ni3 H5 67.1(14) . . ?
H2 Ni3 H5 82(2) . . ?
H3 Ni3 H5 96.0(19) . . ?
P4 Ni4 Si2 125.88(4) . . ?
P4 Ni4 Ni3 121.55(4) . . ?
Si2 Ni4 Ni3 111.44(3) . . ?
P4 Ni4 Ni5 166.04(4) . . ?
Si2 Ni4 Ni5 52.83(3) . . ?
Ni3 Ni4 Ni5 58.82(2) . . ?
P4 Ni4 H1 79.8(16) . . ?
Si2 Ni4 H1 47.9(16) . . ?
Ni3 Ni4 H1 158.7(16) . . ?
Ni5 Ni4 H1 100.7(16) . . ?
P4 Ni4 H2 95.9(18) . . ?
Si2 Ni4 H2 137.1(18) . . ?
Ni3 Ni4 H2 34.0(18) . . ?
Ni5 Ni4 H2 89.3(18) . . ?
H1 Ni4 H2 156(2) . . ?
P4 Ni4 H5 130.1(12) . . ?
Si2 Ni4 H5 86.2(12) . . ?
Ni3 Ni4 H5 38.3(12) . . ?
Ni5 Ni4 H5 40.1(12) . . ?
H1 Ni4 H5 130(2) . . ?
H2 Ni4 H5 71(2) . . ?
Si2 Ni5 Si1 85.86(4) . . ?
Si2 Ni5 Ni1 130.08(4) . . ?
Si1 Ni5 Ni1 55.92(3) . . ?
Si2 Ni5 Ni3 117.34(3) . . ?
Si1 Ni5 Ni3 147.83(3) . . ?
Ni1 Ni5 Ni3 111.35(2) . . ?
Si2 Ni5 Ni4 58.29(3) . . ?
Si1 Ni5 Ni4 140.33(3) . . ?
Ni1 Ni5 Ni4 162.18(2) . . ?
Ni3 Ni5 Ni4 59.28(2) . . ?
Si2 Ni5 Ni2 148.36(3) . . ?
Si1 Ni5 Ni2 113.64(3) . . ?
Ni1 Ni5 Ni2 58.24(2) . . ?
Ni3 Ni5 Ni2 58.139(19) . . ?
Ni4 Ni5 Ni2 106.01(3) . . ?
Si2 Ni5 H5 95.3(13) . . ?
Si1 Ni5 H5 171.1(13) . . ?
Ni1 Ni5 H5 117.9(13) . . ?
Ni3 Ni5 H5 37.8(13) . . ?
Ni4 Ni5 H5 44.9(13) . . ?
Ni2 Ni5 H5 61.6(13) . . ?
Si2 Ni5 H6 173.6(17) . . ?
Si1 Ni5 H6 90.1(17) . . ?
Ni1 Ni5 H6 43.7(17) . . ?
Ni3 Ni5 H6 68.4(17) . . ?
Ni4 Ni5 H6 127.0(17) . . ?
Ni2 Ni5 H6 31.0(17) . . ?
H5 Ni5 H6 88(2) . . ?
C7 Si1 C1 105.53(17) . . ?
C7 Si1 Ni1 123.39(13) . . ?
C1 Si1 Ni1 118.33(12) . . ?
C7 Si1 Ni5 130.91(12) . . ?
C1 Si1 Ni5 108.40(12) . . ?
Ni1 Si1 Ni5 66.82(3) . . ?
C19 Si2 C13 106.95(17) . . ?
C19 Si2 Ni5 114.26(12) . . ?
C13 Si2 Ni5 129.95(12) . . ?
C19 Si2 Ni4 109.48(12) . . ?
C13 Si2 Ni4 122.06(14) . . ?
Ni5 Si2 Ni4 68.88(3) . . ?
C19 Si2 H1 93.5(14) . . ?
C13 Si2 H1 94.8(14) . . ?
Ni5 Si2 H1 109.3(14) . . ?
Ni4 Si2 H1 40.4(14) . . ?
C31 P1 C25 105.1(2) . . ?
C31 P1 C28 103.0(2) . . ?
C25 P1 C28 102.0(2) . . ?
C31 P1 Ni1 127.34(15) . . ?
C25 P1 Ni1 108.76(14) . . ?
C28 P1 Ni1 107.80(14) . . ?
C37 P2 C40 104.6(2) . . ?
C37 P2 C34A 103.9(2) . . ?
C40 P2 C34A 99.6(3) . . ?
C37 P2 C34B 98.1(8) . . ?
C40 P2 C34B 119.5(8) . . ?
C37 P2 Ni2 110.22(14) . . ?
C40 P2 Ni2 118.37(17) . . ?
C34A P2 Ni2 118.4(2) . . ?
C34B P2 Ni2 104.1(7) . . ?
C43 P3 C46 104.1(2) . . ?
C43 P3 C49A 98.6(3) . . ?
C46 P3 C49A 105.2(3) . . ?
C43 P3 C49B 114.4(6) . . ?
C46 P3 C49B 96.5(7) . . ?
C43 P3 Ni3 117.42(15) . . ?
C46 P3 Ni3 114.76(14) . . ?
C49A P3 Ni3 114.8(2) . . ?
C49B P3 Ni3 107.8(6) . . ?
C52 P4 C55 104.9(2) . . ?
C52 P4 C58 100.6(2) . . ?
C55 P4 C58 103.4(2) . . ?
C52 P4 Ni4 122.18(15) . . ?
C55 P4 Ni4 108.13(14) . . ?
C58 P4 Ni4 115.63(18) . . ?
C2 C1 C6 116.4(4) . . ?
C2 C1 Si1 119.3(3) . . ?
C6 C1 Si1 124.2(3) . . ?
C3 C2 C1 122.2(4) . . ?
C3 C2 H2A 118.9 . . ?
C1 C2 H2A 118.9 . . ?
C4 C3 C2 119.7(4) . . ?
C4 C3 H3A 120.1 . . ?
C2 C3 H3A 120.1 . . ?
C5 C4 C3 119.8(4) . . ?
C5 C4 H4A 120.1 . . ?
C3 C4 H4A 120.1 . . ?
C4 C5 C6 120.1(4) . . ?
C4 C5 H5A 119.9 . . ?
C6 C5 H5A 119.9 . . ?
C5 C6 C1 121.9(4) . . ?
C5 C6 H6A 119.1 . . ?
C1 C6 H6A 119.1 . . ?
C12 C7 C8 116.3(4) . . ?
C12 C7 Si1 120.0(3) . . ?
C8 C7 Si1 123.6(3) . . ?
C9 C8 C7 122.2(4) . . ?
C9 C8 H8 118.9 . . ?
C7 C8 H8 118.9 . . ?
C8 C9 C10 119.9(4) . . ?
C8 C9 H9 120.1 . . ?
C10 C9 H9 120.1 . . ?
C9 C10 C11 119.4(4) . . ?
C9 C10 H10 120.3 . . ?
C11 C10 H10 120.3 . . ?
C12 C11 C10 120.1(5) . . ?
C12 C11 H11 120 . . ?
C10 C11 H11 120 . . ?
C11 C12 C7 122.1(4) . . ?
C11 C12 H12 119 . . ?
C7 C12 H12 119 . . ?
C14 C13 C18 117.6(4) . . ?
C14 C13 Si2 122.8(3) . . ?
C18 C13 Si2 119.5(3) . . ?
C13 C14 C15 121.2(5) . . ?
C13 C14 H14 119.4 . . ?
C15 C14 H14 119.4 . . ?
C16 C15 C14 120.2(5) . . ?
C16 C15 H15 119.9 . . ?
C14 C15 H15 119.9 . . ?
C15 C16 C17 119.9(4) . . ?
C15 C16 H16 120 . . ?
C17 C16 H16 120 . . ?
C16 C17 C18 120.3(5) . . ?
C16 C17 H17 119.9 . . ?
C18 C17 H17 119.9 . . ?
C17 C18 C13 120.7(5) . . ?
C17 C18 H18 119.7 . . ?
C13 C18 H18 119.7 . . ?
C20 C19 C24 117.1(4) . . ?
C20 C19 Si2 120.8(3) . . ?
C24 C19 Si2 121.5(3) . . ?
C21 C20 C19 121.5(4) . . ?
C21 C20 H20 119.3 . . ?
C19 C20 H20 119.3 . . ?
C22 C21 C20 120.2(4) . . ?
C22 C21 H21 119.9 . . ?
C20 C21 H21 119.9 . . ?
C23 C22 C21 119.3(4) . . ?
C23 C22 H22 120.3 . . ?
C21 C22 H22 120.3 . . ?
C22 C23 C24 120.5(4) . . ?
C22 C23 H23 119.8 . . ?
C24 C23 H23 119.8 . . ?
C23 C24 C19 121.4(4) . . ?
C23 C24 H24 119.3 . . ?
C19 C24 H24 119.3 . . ?
C27 C25 C26 110.5(4) . . ?
C27 C25 P1 111.0(3) . . ?
C26 C25 P1 118.0(3) . . ?
C27 C25 H25 105.4 . . ?
C26 C25 H25 105.4 . . ?
P1 C25 H25 105.4 . . ?
C25 C26 H26A 109.5 . . ?
C25 C26 H26B 109.5 . . ?
H26A C26 H26B 109.5 . . ?
C25 C26 H26C 109.5 . . ?
H26A C26 H26C 109.5 . . ?
H26B C26 H26C 109.5 . . ?
C25 C27 H27A 109.5 . . ?
C25 C27 H27B 109.5 . . ?
H27A C27 H27B 109.5 . . ?
C25 C27 H27C 109.5 . . ?
H27A C27 H27C 109.5 . . ?
H27B C27 H27C 109.5 . . ?
C30 C28 C29 110.2(5) . . ?
C30 C28 P1 111.0(3) . . ?
C29 C28 P1 117.0(4) . . ?
C30 C28 H28 105.9 . . ?
C29 C28 H28 105.9 . . ?
P1 C28 H28 105.9 . . ?
C28 C29 H29A 109.5 . . ?
C28 C29 H29B 109.5 . . ?
H29A C29 H29B 109.5 . . ?
C28 C29 H29C 109.5 . . ?
H29A C29 H29C 109.5 . . ?
H29B C29 H29C 109.5 . . ?
C28 C30 H30A 109.5 . . ?
C28 C30 H30B 109.5 . . ?
H30A C30 H30B 109.5 . . ?
C28 C30 H30C 109.5 . . ?
H30A C30 H30C 109.5 . . ?
H30B C30 H30C 109.5 . . ?
C33 C31 C32 109.0(4) . . ?
C33 C31 P1 112.4(3) . . ?
C32 C31 P1 111.2(3) . . ?
C33 C31 H31 108 . . ?
C32 C31 H31 108 . . ?
P1 C31 H31 108 . . ?
C31 C32 H32A 109.5 . . ?
C31 C32 H32B 109.5 . . ?
H32A C32 H32B 109.5 . . ?
C31 C32 H32C 109.5 . . ?
H32A C32 H32C 109.5 . . ?
H32B C32 H32C 109.5 . . ?
C31 C33 H33A 109.5 . . ?
C31 C33 H33B 109.5 . . ?
H33A C33 H33B 109.5 . . ?
C31 C33 H33C 109.5 . . ?
H33A C33 H33C 109.5 . . ?
H33B C33 H33C 109.5 . . ?
C35A C34A C36A 109.5(5) . . ?
C35A C34A P2 113.6(4) . . ?
C36A C34A P2 110.0(4) . . ?
C35A C34A H34A 107.8 . . ?
C36A C34A H34A 107.8 . . ?
P2 C34A H34A 107.8 . . ?
C34A C35A H35A 109.5 . . ?
C34A C35A H35B 109.5 . . ?
H35A C35A H35B 109.5 . . ?
C34A C35A H35C 109.5 . . ?
H35A C35A H35C 109.5 . . ?
H35B C35A H35C 109.5 . . ?
C34A C36A H36A 109.5 . . ?
C34A C36A H36B 109.5 . . ?
H36A C36A H36B 109.5 . . ?
C34A C36A H36C 109.5 . . ?
H36A C36A H36C 109.5 . . ?
H36B C36A H36C 109.5 . . ?
C35B C34B C36B 113(2) . . ?
C35B C34B P2 112(2) . . ?
C36B C34B P2 110(2) . . ?
C35B C34B H34B 107.4 . . ?
C36B C34B H34B 107.4 . . ?
P2 C34B H34B 107.4 . . ?
C34B C35B H35D 109.5 . . ?
C34B C35B H35E 109.5 . . ?
H35D C35B H35E 109.5 . . ?
C34B C35B H35F 109.5 . . ?
H35D C35B H35F 109.5 . . ?
H35E C35B H35F 109.5 . . ?
C34B C36B H36D 109.5 . . ?
C34B C36B H36E 109.5 . . ?
H36D C36B H36E 109.5 . . ?
C34B C36B H36F 109.5 . . ?
H36D C36B H36F 109.5 . . ?
H36E C36B H36F 109.5 . . ?
C39 C37 C38 110.6(4) . . ?
C39 C37 P2 111.2(3) . . ?
C38 C37 P2 116.5(3) . . ?
C39 C37 H37 105.9 . . ?
C38 C37 H37 105.9 . . ?
P2 C37 H37 105.9 . . ?
C37 C38 H38A 109.5 . . ?
C37 C38 H38B 109.5 . . ?
H38A C38 H38B 109.5 . . ?
C37 C38 H38C 109.5 . . ?
H38A C38 H38C 109.5 . . ?
H38B C38 H38C 109.5 . . ?
C37 C39 H39A 109.5 . . ?
C37 C39 H39B 109.5 . . ?
H39A C39 H39B 109.5 . . ?
C37 C39 H39C 109.5 . . ?
H39A C39 H39C 109.5 . . ?
H39B C39 H39C 109.5 . . ?
C41 C40 C42 108.7(5) . . ?
C41 C40 P2 114.2(4) . . ?
C42 C40 P2 110.3(3) . . ?
C41 C40 H40 107.8 . . ?
C42 C40 H40 107.8 . . ?
P2 C40 H40 107.8 . . ?
C40 C41 H41A 109.5 . . ?
C40 C41 H41B 109.5 . . ?
H41A C41 H41B 109.5 . . ?
C40 C41 H41C 109.5 . . ?
H41A C41 H41C 109.5 . . ?
H41B C41 H41C 109.5 . . ?
C40 C42 H42A 109.5 . . ?
C40 C42 H42B 109.5 . . ?
H42A C42 H42B 109.5 . . ?
C40 C42 H42C 109.5 . . ?
H42A C42 H42C 109.5 . . ?
H42B C42 H42C 109.5 . . ?
C44 C43 C45 109.1(4) . . ?
C44 C43 P3 111.1(3) . . ?
C45 C43 P3 111.3(3) . . ?
C44 C43 H43 108.4 . . ?
C45 C43 H43 108.4 . . ?
P3 C43 H43 108.4 . . ?
C43 C44 H44A 109.5 . . ?
C43 C44 H44B 109.5 . . ?
H44A C44 H44B 109.5 . . ?
C43 C44 H44C 109.5 . . ?
H44A C44 H44C 109.5 . . ?
H44B C44 H44C 109.5 . . ?
C43 C45 H45A 109.5 . . ?
C43 C45 H45B 109.5 . . ?
H45A C45 H45B 109.5 . . ?
C43 C45 H45C 109.5 . . ?
H45A C45 H45C 109.5 . . ?
H45B C45 H45C 109.5 . . ?
C47 C46 C48 110.9(4) . . ?
C47 C46 P3 112.6(3) . . ?
C48 C46 P3 114.6(3) . . ?
C47 C46 H46 106 . . ?
C48 C46 H46 106 . . ?
P3 C46 H46 106 . . ?
C46 C47 H47A 109.5 . . ?
C46 C47 H47B 109.5 . . ?
H47A C47 H47B 109.5 . . ?
C46 C47 H47C 109.5 . . ?
H47A C47 H47C 109.5 . . ?
H47B C47 H47C 109.5 . . ?
C46 C48 H48A 109.5 . . ?
C46 C48 H48B 109.5 . . ?
H48A C48 H48B 109.5 . . ?
C46 C48 H48C 109.5 . . ?
H48A C48 H48C 109.5 . . ?
H48B C48 H48C 109.5 . . ?
C50A C49A C51A 109.6(6) . . ?
C50A C49A P3 111.7(5) . . ?
C51A C49A P3 111.5(5) . . ?
C50A C49A H49 108 . . ?
C51A C49A H49 108 . . ?
P3 C49A H49 108 . . ?
C49A C50A H50A 109.5 . . ?
C49A C50A H50B 109.5 . . ?
H50A C50A H50B 109.5 . . ?
C49A C50A H50C 109.5 . . ?
H50A C50A H50C 109.5 . . ?
H50B C50A H50C 109.5 . . ?
C49A C51A H51A 109.5 . . ?
C49A C51A H51B 109.5 . . ?
H51A C51A H51B 109.5 . . ?
C49A C51A H51C 109.5 . . ?
H51A C51A H51C 109.5 . . ?
H51B C51A H51C 109.5 . . ?
C50B C49B C51B 108.1(17) . . ?
C50B C49B P3 113.0(16) . . ?
C51B C49B P3 115.5(15) . . ?
C50B C49B H49B 106.6 . . ?
C51B C49B H49B 106.6 . . ?
P3 C49B H49B 106.6 . . ?
C49B C50B H50D 109.5 . . ?
C49B C50B H50E 109.5 . . ?
H50D C50B H50E 109.5 . . ?
C49B C50B H50F 109.5 . . ?
H50D C50B H50F 109.5 . . ?
H50E C50B H50F 109.5 . . ?
C49B C51B H51D 109.5 . . ?
C49B C51B H51E 109.5 . . ?
H51D C51B H51E 109.5 . . ?
C49B C51B H51F 109.5 . . ?
H51D C51B H51F 109.5 . . ?
H51E C51B H51F 109.5 . . ?
C53 C52 C54 110.5(5) . . ?
C53 C52 P4 111.9(4) . . ?
C54 C52 P4 110.5(4) . . ?
C53 C52 H52 107.9 . . ?
C54 C52 H52 107.9 . . ?
P4 C52 H52 107.9 . . ?
C52 C53 H53A 109.5 . . ?
C52 C53 H53B 109.5 . . ?
H53A C53 H53B 109.5 . . ?
C52 C53 H53C 109.5 . . ?
H53A C53 H53C 109.5 . . ?
H53B C53 H53C 109.5 . . ?
C52 C54 H54A 109.5 . . ?
C52 C54 H54B 109.5 . . ?
H54A C54 H54B 109.5 . . ?
C52 C54 H54C 109.5 . . ?
H54A C54 H54C 109.5 . . ?
H54B C54 H54C 109.5 . . ?
C56 C55 C57 112.3(4) . . ?
C56 C55 P4 113.3(4) . . ?
C57 C55 P4 114.2(3) . . ?
C56 C55 H55 105.3 . . ?
C57 C55 H55 105.3 . . ?
P4 C55 H55 105.3 . . ?
C55 C56 H56A 109.5 . . ?
C55 C56 H56B 109.5 . . ?
H56A C56 H56B 109.5 . . ?
C55 C56 H56C 109.5 . . ?
H56A C56 H56C 109.5 . . ?
H56B C56 H56C 109.5 . . ?
C55 C57 H57A 109.5 . . ?
C55 C57 H57B 109.5 . . ?
H57A C57 H57B 109.5 . . ?
C55 C57 H57C 109.5 . . ?
H57A C57 H57C 109.5 . . ?
H57B C57 H57C 109.5 . . ?
C59 C58 C60 108.7(6) . . ?
C59 C58 P4 114.1(4) . . ?
C60 C58 P4 110.5(4) . . ?
C59 C58 H58 107.8 . . ?
C60 C58 H58 107.8 . . ?
P4 C58 H58 107.8 . . ?
C58 C59 H59A 109.5 . . ?
C58 C59 H59B 109.5 . . ?
H59A C59 H59B 109.5 . . ?
C58 C59 H59C 109.5 . . ?
H59A C59 H59C 109.5 . . ?
H59B C59 H59C 109.5 . . ?
C58 C60 H60A 109.5 . . ?
C58 C60 H60B 109.5 . . ?
H60A C60 H60B 109.5 . . ?
C58 C60 H60C 109.5 . . ?
H60A C60 H60C 109.5 . . ?
H60B C60 H60C 109.5 . . ?
C62 C61 C66 120 . . ?
C62 C61 C67 124.0(13) . . ?
C66 C61 C67 115.9(13) . . ?
C61 C62 C63 120 . . ?
C61 C62 H62 120 . . ?
C63 C62 H62 120 . . ?
C64 C63 C62 120 . . ?
C64 C63 H63 120 . . ?
C62 C63 H63 120 . . ?
C63 C64 C65 120 . . ?
C63 C64 H64 120 . . ?
C65 C64 H64 120 . . ?
C66 C65 C64 120 . . ?
C66 C65 H65 120 . . ?
C64 C65 H65 120 . . ?
C65 C66 C61 120 . . ?
C65 C66 H66 120 . . ?
C61 C66 H66 120 . . ?
C61 C67 H67A 109.5 . . ?
C61 C67 H67B 109.5 . . ?
H67A C67 H67B 109.5 . . ?
C61 C67 H67C 109.5 . . ?
H67A C67 H67C 109.5 . . ?
H67B C67 H67C 109.5 . . ?
H67D C67 H67E 109.5 . . ?
H67D C67 H67F 109.5 . . ?
H67E C67 H67F 109.5 . . ?

loop_
_geom_bond_atom_site_label_1
_geom_bond_atom_site_label_2
_geom_bond_distance
_geom_bond_site_symmetry_2
_geom_bond_publ_flag
Ni1 P1 2.1446(11) . ?
Ni1 Si1 2.2107(11) . ?
Ni1 Ni5 2.4535(7) . ?
Ni1 Ni2 2.4981(8) . ?
Ni1 H4 1.69(5) . ?
Ni1 H6 1.70(5) . ?
Ni2 P2 2.1710(11) . ?
Ni2 Ni3 2.5052(8) . ?
Ni2 Ni5 2.6654(7) . ?
Ni2 H3 1.52(4) . ?
Ni2 H4 1.70(5) . ?
Ni2 H6 1.50(5) . ?
Ni3 P3 2.1517(11) . ?
Ni3 Ni5 2.4799(7) . ?
Ni3 Ni4 2.4918(7) . ?
Ni3 H2 1.47(5) . ?
Ni3 H3 1.52(4) . ?
Ni3 H5 1.55(4) . ?
Ni4 P4 2.1826(11) . ?
Ni4 Si2 2.3316(11) . ?
Ni4 Ni5 2.5567(7) . ?
Ni4 H1 1.51(4) . ?
Ni4 H2 1.59(5) . ?
Ni4 H5 1.81(4) . ?
Ni5 Si2 2.1839(11) . ?
Ni5 Si1 2.2448(11) . ?
Ni5 H5 1.65(4) . ?
Ni5 H6 1.68(5) . ?
Si1 C7 1.896(4) . ?
Si1 C1 1.905(4) . ?
Si2 C19 1.897(4) . ?
Si2 C13 1.902(4) . ?
Si2 H1 1.73(4) . ?
P1 C31 1.861(4) . ?
P1 C25 1.865(4) . ?
P1 C28 1.881(5) . ?
P2 C37 1.851(4) . ?
P2 C40 1.856(5) . ?
P2 C34A 1.865(5) . ?
P2 C34B 1.95(3) . ?
P3 C43 1.863(4) . ?
P3 C46 1.863(4) . ?
P3 C49A 1.877(8) . ?
P3 C49B 1.88(2) . ?
P4 C52 1.853(5) . ?
P4 C55 1.857(5) . ?
P4 C58 1.876(5) . ?
C1 C2 1.398(5) . ?
C1 C6 1.400(5) . ?
C2 C3 1.385(6) . ?
C2 H2A 0.95 . ?
C3 C4 1.383(6) . ?
C3 H3A 0.95 . ?
C4 C5 1.377(6) . ?
C4 H4A 0.95 . ?
C5 C6 1.386(6) . ?
C5 H5A 0.95 . ?
C6 H6A 0.95 . ?
C7 C12 1.395(6) . ?
C7 C8 1.397(5) . ?
C8 C9 1.379(6) . ?
C8 H8 0.95 . ?
C9 C10 1.381(7) . ?
C9 H9 0.95 . ?
C10 C11 1.385(7) . ?
C10 H10 0.95 . ?
C11 C12 1.377(6) . ?
C11 H11 0.95 . ?
C12 H12 0.95 . ?
C13 C14 1.389(6) . ?
C13 C18 1.400(6) . ?
C14 C15 1.391(6) . ?
C14 H14 0.95 . ?
C15 C16 1.370(8) . ?
C15 H15 0.95 . ?
C16 C17 1.374(8) . ?
C16 H16 0.95 . ?
C17 C18 1.392(6) . ?
C17 H17 0.95 . ?
C18 H18 0.95 . ?
C19 C20 1.391(5) . ?
C19 C24 1.394(5) . ?
C20 C21 1.385(6) . ?
C20 H20 0.95 . ?
C21 C22 1.377(7) . ?
C21 H21 0.95 . ?
C22 C23 1.376(7) . ?
C22 H22 0.95 . ?
C23 C24 1.381(6) . ?
C23 H23 0.95 . ?
C24 H24 0.95 . ?
C25 C27 1.510(6) . ?
C25 C26 1.523(6) . ?
C25 H25 1 . ?
C26 H26A 0.98 . ?
C26 H26B 0.98 . ?
C26 H26C 0.98 . ?
C27 H27A 0.98 . ?
C27 H27B 0.98 . ?
C27 H27C 0.98 . ?
C28 C30 1.527(7) . ?
C28 C29 1.532(6) . ?
C28 H28 1 . ?
C29 H29A 0.98 . ?
C29 H29B 0.98 . ?
C29 H29C 0.98 . ?
C30 H30A 0.98 . ?
C30 H30B 0.98 . ?
C30 H30C 0.98 . ?
C31 C33 1.518(6) . ?
C31 C32 1.534(7) . ?
C31 H31 1 . ?
C32 H32A 0.98 . ?
C32 H32B 0.98 . ?
C32 H32C 0.98 . ?
C33 H33A 0.98 . ?
C33 H33B 0.98 . ?
C33 H33C 0.98 . ?
C34A C35A 1.523(8) . ?
C34A C36A 1.530(8) . ?
C34A H34A 1 . ?
C35A H35A 0.98 . ?
C35A H35B 0.98 . ?
C35A H35C 0.98 . ?
C36A H36A 0.98 . ?
C36A H36B 0.98 . ?
C36A H36C 0.98 . ?
C34B C35B 1.509(18) . ?
C34B C36B 1.530(19) . ?
C34B H34B 1 . ?
C35B H35D 0.98 . ?
C35B H35E 0.98 . ?
C35B H35F 0.98 . ?
C36B H36D 0.98 . ?
C36B H36E 0.98 . ?
C36B H36F 0.98 . ?
C37 C39 1.522(6) . ?
C37 C38 1.532(6) . ?
C37 H37 1 . ?
C38 H38A 0.98 . ?
C38 H38B 0.98 . ?
C38 H38C 0.98 . ?
C39 H39A 0.98 . ?
C39 H39B 0.98 . ?
C39 H39C 0.98 . ?
C40 C41 1.499(8) . ?
C40 C42 1.515(8) . ?
C40 H40 1 . ?
C41 H41A 0.98 . ?
C41 H41B 0.98 . ?
C41 H41C 0.98 . ?
C42 H42A 0.98 . ?
C42 H42B 0.98 . ?
C42 H42C 0.98 . ?
C43 C44 1.519(6) . ?
C43 C45 1.536(7) . ?
C43 H43 1 . ?
C44 H44A 0.98 . ?
C44 H44B 0.98 . ?
C44 H44C 0.98 . ?
C45 H45A 0.98 . ?
C45 H45B 0.98 . ?
C45 H45C 0.98 . ?
C46 C47 1.515(7) . ?
C46 C48 1.545(6) . ?
C46 H46 1 . ?
C47 H47A 0.98 . ?
C47 H47B 0.98 . ?
C47 H47C 0.98 . ?
C48 H48A 0.98 . ?
C48 H48B 0.98 . ?
C48 H48C 0.98 . ?
C49A C50A 1.497(8) . ?
C49A C51A 1.538(9) . ?
C49A H49 1 . ?
C50A H50A 0.98 . ?
C50A H50B 0.98 . ?
C50A H50C 0.98 . ?
C51A H51A 0.98 . ?
C51A H51B 0.98 . ?
C51A H51C 0.98 . ?
C49B C50B 1.499(17) . ?
C49B C51B 1.545(16) . ?
C49B H49B 1 . ?
C50B H50D 0.98 . ?
C50B H50E 0.98 . ?
C50B H50F 0.98 . ?
C51B H51D 0.98 . ?
C51B H51E 0.98 . ?
C51B H51F 0.98 . ?
C52 C53 1.501(9) . ?
C52 C54 1.552(8) . ?
C52 H52 1 . ?
C53 H53A 0.98 . ?
C53 H53B 0.98 . ?
C53 H53C 0.98 . ?
C54 H54A 0.98 . ?
C54 H54B 0.98 . ?
C54 H54C 0.98 . ?
C55 C56 1.531(7) . ?
C55 C57 1.550(6) . ?
C55 H55 1 . ?
C56 H56A 0.98 . ?
C56 H56B 0.98 . ?
C56 H56C 0.98 . ?
C57 H57A 0.98 . ?
C57 H57B 0.98 . ?
C57 H57C 0.98 . ?
C58 C59 1.518(8) . ?
C58 C60 1.538(8) . ?
C58 H58 1 . ?
C59 H59A 0.98 . ?
C59 H59B 0.98 . ?
C59 H59C 0.98 . ?
C60 H60A 0.98 . ?
C60 H60B 0.98 . ?
C60 H60C 0.98 . ?
C61 C62 1.39 . ?
C61 C66 1.39 . ?
C61 C67 1.514(10) . ?
C62 C63 1.39 . ?
C62 H62 0.95 . ?
C63 C64 1.39 . ?
C63 H63 0.95 . ?
C64 C65 1.39 . ?
C64 H64 0.95 . ?
C65 C66 1.39 . ?
C65 H65 0.95 . ?
C66 H66 0.95 . ?
C67 H67A 0.98 . ?
C67 H67B 0.98 . ?
C67 H67C 0.98 . ?
C67 H67D 0.98 . ?
C67 H67E 0.98 . ?
C67 H67F 0.98 . ?

loop_
_geom_torsion_atom_site_label_1
_geom_torsion_atom_site_label_2
_geom_torsion_atom_site_label_3
_geom_torsion_atom_site_label_4
_geom_torsion
_geom_torsion_site_symmetry_1
_geom_torsion_site_symmetry_2
_geom_torsion_site_symmetry_3
_geom_torsion_site_symmetry_4
_geom_torsion_publ_flag
C6 C1 C2 C3 -0.8(6) . . . . ?
Si1 C1 C2 C3 -176.1(3) . . . . ?
C1 C2 C3 C4 0.9(6) . . . . ?
C2 C3 C4 C5 -0.1(7) . . . . ?
C3 C4 C5 C6 -0.7(7) . . . . ?
C4 C5 C6 C1 0.8(7) . . . . ?
C2 C1 C6 C5 0.0(6) . . . . ?
Si1 C1 C6 C5 175.1(3) . . . . ?
C1 Si1 C7 C12 -179.4(3) . . . . ?
Ni1 Si1 C7 C12 39.9(4) . . . . ?
Ni5 Si1 C7 C12 -47.0(4) . . . . ?
C1 Si1 C7 C8 4.1(4) . . . . ?
Ni1 Si1 C7 C8 -136.5(3) . . . . ?
Ni5 Si1 C7 C8 136.5(3) . . . . ?
C12 C7 C8 C9 0.8(7) . . . . ?
Si1 C7 C8 C9 177.4(4) . . . . ?
C7 C8 C9 C10 0.1(9) . . . . ?
C8 C9 C10 C11 -0.6(10) . . . . ?
C9 C10 C11 C12 0.2(10) . . . . ?
C10 C11 C12 C7 0.9(9) . . . . ?
C8 C7 C12 C11 -1.3(7) . . . . ?
Si1 C7 C12 C11 -178.0(4) . . . . ?
C18 C13 C14 C15 0.6(6) . . . . ?
Si2 C13 C14 C15 -176.9(4) . . . . ?
C13 C14 C15 C16 -0.8(7) . . . . ?
C14 C15 C16 C17 -0.3(8) . . . . ?
C15 C16 C17 C18 1.6(8) . . . . ?
C16 C17 C18 C13 -1.8(7) . . . . ?
C14 C13 C18 C17 0.7(6) . . . . ?
Si2 C13 C18 C17 178.3(3) . . . . ?
C13 Si2 C19 C20 -43.9(4) . . . . ?
Ni5 Si2 C19 C20 165.2(3) . . . . ?
Ni4 Si2 C19 C20 90.3(3) . . . . ?
C13 Si2 C19 C24 145.7(3) . . . . ?
Ni5 Si2 C19 C24 -5.2(3) . . . . ?
Ni4 Si2 C19 C24 -80.2(3) . . . . ?
C24 C19 C20 C21 0.8(6) . . . . ?
Si2 C19 C20 C21 -170.0(4) . . . . ?
C19 C20 C21 C22 -0.9(7) . . . . ?
C20 C21 C22 C23 0.1(7) . . . . ?
C21 C22 C23 C24 0.8(7) . . . . ?
C22 C23 C24 C19 -0.9(7) . . . . ?
C20 C19 C24 C23 0.1(6) . . . . ?
Si2 C19 C24 C23 170.9(3) . . . . ?
C31 P1 C25 C27 -97.8(3) . . . . ?
C28 P1 C25 C27 155.0(3) . . . . ?
Ni1 P1 C25 C27 41.2(4) . . . . ?
C31 P1 C25 C26 31.2(4) . . . . ?
C28 P1 C25 C26 -76.0(4) . . . . ?
Ni1 P1 C25 C26 170.3(4) . . . . ?
C31 P1 C28 C30 95.5(4) . . . . ?
C25 P1 C28 C30 -155.7(4) . . . . ?
Ni1 P1 C28 C30 -41.2(4) . . . . ?
C31 P1 C28 C29 -32.2(5) . . . . ?
C25 P1 C28 C29 76.6(5) . . . . ?
Ni1 P1 C28 C29 -169.0(5) . . . . ?
C25 P1 C31 C33 62.4(4) . . . . ?
C28 P1 C31 C33 168.8(3) . . . . ?
Ni1 P1 C31 C33 -66.3(4) . . . . ?
C25 P1 C31 C32 -175.1(4) . . . . ?
C28 P1 C31 C32 -68.7(4) . . . . ?
Ni1 P1 C31 C32 56.2(4) . . . . ?
C37 P2 C34A C35A 35.5(5) . . . . ?
C40 P2 C34A C35A 143.2(5) . . . . ?
Ni2 P2 C34A C35A -87.0(5) . . . . ?
C37 P2 C34A C36A 158.7(4) . . . . ?
C40 P2 C34A C36A -93.6(4) . . . . ?
Ni2 P2 C34A C36A 36.1(5) . . . . ?
C40 P2 C37 C39 86.6(4) . . . . ?
C34A P2 C37 C39 -169.5(4) . . . . ?
C34B P2 C37 C39 -150.0(8) . . . . ?
Ni2 P2 C37 C39 -41.7(4) . . . . ?
C40 P2 C37 C38 -41.4(4) . . . . ?
C34A P2 C37 C38 62.5(4) . . . . ?
C34B P2 C37 C38 82.0(9) . . . . ?
Ni2 P2 C37 C38 -169.6(3) . . . . ?
C37 P2 C40 C41 160.3(4) . . . . ?
C34A P2 C40 C41 53.1(5) . . . . ?
C34B P2 C40 C41 51.9(10) . . . . ?
Ni2 P2 C40 C41 -76.6(4) . . . . ?
C37 P2 C40 C42 -76.9(4) . . . . ?
C34A P2 C40 C42 176.0(4) . . . . ?
C34B P2 C40 C42 174.7(9) . . . . ?
Ni2 P2 C40 C42 46.2(4) . . . . ?
C46 P3 C43 C44 -171.2(3) . . . . ?
C49A P3 C43 C44 -63.0(4) . . . . ?
C49B P3 C43 C44 -67.2(8) . . . . ?
Ni3 P3 C43 C44 60.7(4) . . . . ?
C46 P3 C43 C45 67.0(4) . . . . ?
C49A P3 C43 C45 175.1(4) . . . . ?
C49B P3 C43 C45 171.0(8) . . . . ?
Ni3 P3 C43 C45 -61.1(4) . . . . ?
C43 P3 C46 C47 -92.6(4) . . . . ?
C49A P3 C46 C47 164.3(4) . . . . ?
C49B P3 C46 C47 150.2(6) . . . . ?
Ni3 P3 C46 C47 37.1(4) . . . . ?
C43 P3 C46 C48 35.5(4) . . . . ?
C49A P3 C46 C48 -67.7(5) . . . . ?
C49B P3 C46 C48 -81.8(7) . . . . ?
Ni3 P3 C46 C48 165.2(3) . . . . ?
C43 P3 C49A C50A 95.0(5) . . . . ?
C46 P3 C49A C50A -157.8(4) . . . . ?
Ni3 P3 C49A C50A -30.7(5) . . . . ?
C43 P3 C49A C51A -142.1(6) . . . . ?
C46 P3 C49A C51A -34.8(6) . . . . ?
Ni3 P3 C49A C51A 92.3(6) . . . . ?
C43 P3 C49B C50B 91.2(13) . . . . ?
C46 P3 C49B C50B -160.1(13) . . . . ?
Ni3 P3 C49B C50B -41.5(14) . . . . ?
C43 P3 C49B C51B -34.1(19) . . . . ?
C46 P3 C49B C51B 74.7(17) . . . . ?
Ni3 P3 C49B C51B -166.7(16) . . . . ?
C55 P4 C52 C53 62.2(4) . . . . ?
C58 P4 C52 C53 169.3(4) . . . . ?
Ni4 P4 C52 C53 -61.1(5) . . . . ?
C55 P4 C52 C54 -174.2(4) . . . . ?
C58 P4 C52 C54 -67.1(4) . . . . ?
Ni4 P4 C52 C54 62.5(4) . . . . ?
C52 P4 C55 C56 -88.5(4) . . . . ?
C58 P4 C55 C56 166.4(4) . . . . ?
Ni4 P4 C55 C56 43.3(4) . . . . ?
C52 P4 C55 C57 41.8(4) . . . . ?
C58 P4 C55 C57 -63.2(4) . . . . ?
Ni4 P4 C55 C57 173.7(3) . . . . ?
C52 P4 C58 C59 -145.0(4) . . . . ?
C55 P4 C58 C59 -36.7(5) . . . . ?
Ni4 P4 C58 C59 81.3(5) . . . . ?
C52 P4 C58 C60 92.2(5) . . . . ?
C55 P4 C58 C60 -159.5(4) . . . . ?
Ni4 P4 C58 C60 -41.5(5) . . . . ?
C66 C61 C62 C63 0 . . . . ?
C67 C61 C62 C63 177(4) . . . . ?
C61 C62 C63 C64 0 . . . . ?
C62 C63 C64 C65 0 . . . . ?
C63 C64 C65 C66 0 . . . . ?
C64 C65 C66 C61 0 . . . . ?
C62 C61 C66 C65 0 . . . . ?
C67 C61 C66 C65 -177(3) . . . . ?
